data_7114999
loop_
_publ_author_name
'Kingston, Vijeyakumar'
'Gostevskii, Boris'
'Kalikhman, Inna'
'Kost, Daniel'

_publ_section_title
;
 Equilibrium between neutral hexacoordinate silicon complexes and ionic
 pentacoordinate siliconium salts through fast dissociation--recombination
 of the Si--Cl bond
;
_journal_issue 14
_journal_name_full 'Chemical Communications'
_journal_page_first 1272
_journal_paper_doi 10.1039/b102427m
_journal_year 2001
_chemical_formula_sum 'C15 H23 F3 N4 O5 S Si'
_chemical_formula_weight 456.52
_chemical_melting_point '182-184 &#x00A1;C'
_chemical_name_common 6a
_chemical_name_systematic
; 
Bis(N,N-dimethylacethydrazido-N,O)phenylsilicon trifluoromethylsulfonate 
;
_space_group_IT_number 2
_symmetry_cell_setting triclinic
_symmetry_space_group_name_Hall '-P 1'
_symmetry_space_group_name_H-M 'P -1'
_atom_sites_solution_hydrogens geom
_atom_sites_solution_primary direct
_atom_sites_solution_secondary difmap
_audit_creation_method SHELXL-97
_cell_angle_alpha 89.784(5)
_cell_angle_beta 84.087(5)
_cell_angle_gamma 75.050(5)
_cell_formula_units_Z 2
_cell_length_a 8.4678(15)
_cell_length_b 11.032(2)
_cell_length_c 11.517(2)
_cell_measurement_temperature 173(2)
_cell_volume 1033.6(3)
_computing_cell_refinement 'Bruker SMART'
_computing_data_collection 'Bruker SMART'
_computing_data_reduction 'Bruker SHELXTL'
_computing_molecular_graphics 'Bruker SHELXTL'
_computing_publication_material 'Bruker SHELXTL'
_computing_structure_refinement 'SHELXL-97 (Sheldrick, 1997)'
_computing_structure_solution 'SHELXS-97 (Sheldrick, 1990)'
_diffrn_ambient_temperature 173(2)
_diffrn_measured_fraction_theta_full 0.999
_diffrn_measured_fraction_theta_max 0.999
_diffrn_measurement_device_type 'CCD area detector'
_diffrn_measurement_method 'phi and omega scans'
_diffrn_radiation_monochromator graphite
_diffrn_radiation_source 'fine-focus sealed tube'
_diffrn_radiation_type MoK\a
_diffrn_radiation_wavelength 0.71073
_diffrn_reflns_av_R_equivalents 0.0241
_diffrn_reflns_av_sigmaI/netI 0.0352
_diffrn_reflns_limit_h_max 11
_diffrn_reflns_limit_h_min -10
_diffrn_reflns_limit_k_max 14
_diffrn_reflns_limit_k_min -14
_diffrn_reflns_limit_l_max 15
_diffrn_reflns_limit_l_min -15
_diffrn_reflns_number 12650
_diffrn_reflns_theta_full 28.30
_diffrn_reflns_theta_max 28.30
_diffrn_reflns_theta_min 1.78
_exptl_absorpt_coefficient_mu 0.276
_exptl_absorpt_correction_T_max 1
_exptl_absorpt_correction_T_min 0.81
_exptl_absorpt_correction_type empirical
_exptl_crystal_colour Colorless
_exptl_crystal_density_diffrn 1.467
_exptl_crystal_density_method 'not measured'
_exptl_crystal_description Plate
_exptl_crystal_F_000 476
_exptl_crystal_size_max 0.3
_exptl_crystal_size_mid 0.3
_exptl_crystal_size_min 0.1
_refine_diff_density_max 0.403
_refine_diff_density_min -0.523
_refine_diff_density_rms 0.063
_refine_ls_extinction_method none
_refine_ls_goodness_of_fit_ref 1.028
_refine_ls_hydrogen_treatment mixed
_refine_ls_matrix_type full
_refine_ls_number_parameters 268
_refine_ls_number_reflns 5128
_refine_ls_number_restraints 0
_refine_ls_restrained_S_all 1.028
_refine_ls_R_factor_all 0.0520
_refine_ls_R_factor_gt 0.0365
_refine_ls_shift/su_max 0.001
_refine_ls_shift/su_mean 0.000
_refine_ls_structure_factor_coef Fsqd
_refine_ls_weighting_details 'calc w=1/[\s^2^(Fo^2^)+(0.0585P)^2^+0.0032P] where P=(Fo^2^+2Fc^2^)/3'
_refine_ls_weighting_scheme calc
_refine_ls_wR_factor_gt 0.0941
_refine_ls_wR_factor_ref 0.1016
_reflns_number_gt 3913
_reflns_number_total 5128
_reflns_threshold_expression >2sigma(I)
_cod_data_source_file b102427m.txt
_cod_data_source_block 6a
_cod_depositor_comments
;
The following automatic conversions were performed:

'_symmetry_cell_setting' value 'Triclinic' changed to 'triclinic'
according to
/usr/data/users/saulius/automatic-downloads/retrospective/RSC/lib/dictionaries/cif_core.dic
dictionary named 'cif_core.dic' version 2.4.2 from
2011-04-26.

'_exptl_absorpt_correction_type' value 'Empirical'
changed to 'empirical' according to
/usr/data/users/saulius/automatic-downloads/retrospective/RSC/lib/dictionaries/cif_core.dic
dictionary named 'cif_core.dic' version 2.4.2 from 2011-04-26.

Automatic conversion script
Id: cif_fix_values 2281 2013-09-26 08:29:07Z andrius 
;
_cod_original_cell_volume 1033.7(3)
_cod_original_sg_symbol_H-M P-1
_cod_database_code 7114999

loop_
_symmetry_equiv_pos_as_xyz
'x, y, z'
'-x, -y, -z'

loop_
_atom_site_label
_atom_site_type_symbol
_atom_site_fract_x
_atom_site_fract_y
_atom_site_fract_z
_atom_site_U_iso_or_equiv
_atom_site_adp_type
_atom_site_occupancy
_atom_site_symmetry_multiplicity
_atom_site_calc_flag
_atom_site_refinement_flags
Si1 Si 0.27211(5) 0.79031(4) 0.80126(3) 0.01707(10) Uani 1 1 d .
C1 C -0.00793(18) 0.85138(15) 0.72330(13) 0.0223(3) Uani 1 1 d .
C2 C -0.1365(2) 0.94598(16) 0.67011(16) 0.0307(4) Uani 1 1 d .
H2A H -0.2060 0.9036 0.6316 0.046 Uiso 1 1 calc R
H2B H -0.0844 0.9931 0.6125 0.046 Uiso 1 1 calc R
H2C H -0.2040 1.0039 0.7311 0.046 Uiso 1 1 calc R
C3 C 0.0623(2) 0.63231(17) 0.88988(15) 0.0305(4) Uani 1 1 d .
H3A H 0.0041 0.7082 0.9358 0.046 Uiso 1 1 calc R
H3B H 0.1455 0.5799 0.9347 0.046 Uiso 1 1 calc R
H3C H -0.0162 0.5853 0.8721 0.046 Uiso 1 1 calc R
C4 C 0.2355(2) 0.55244(15) 0.70998(15) 0.0307(4) Uani 1 1 d .
H4A H 0.1628 0.4969 0.7046 0.046 Uiso 1 1 calc R
H4B H 0.3309 0.5093 0.7493 0.046 Uiso 1 1 calc R
H4C H 0.2726 0.5748 0.6313 0.046 Uiso 1 1 calc R
C5 C 0.46520(18) 0.74208(14) 0.96194(12) 0.0207(3) Uani 1 1 d .
C6 C 0.5725(2) 0.65070(15) 1.03283(15) 0.0302(4) Uani 1 1 d .
H6A H 0.6462 0.6915 1.0685 0.045 Uiso 1 1 calc R
H6B H 0.6377 0.5801 0.9828 0.045 Uiso 1 1 calc R
H6C H 0.5047 0.6199 1.0943 0.045 Uiso 1 1 calc R
C7 C 0.21118(19) 0.99974(14) 0.96983(13) 0.0235(3) Uani 1 1 d .
H7A H 0.1658 0.9441 1.0223 0.035 Uiso 1 1 calc R
H7B H 0.1232 1.0525 0.9290 0.035 Uiso 1 1 calc R
H7C H 0.2595 1.0532 1.0153 0.035 Uiso 1 1 calc R
C8 C 0.4085(2) 1.00945(15) 0.80507(14) 0.0263(3) Uani 1 1 d .
H8A H 0.4461 1.0677 0.8528 0.040 Uiso 1 1 calc R
H8B H 0.3225 1.0570 0.7595 0.040 Uiso 1 1 calc R
H8C H 0.5011 0.9611 0.7520 0.040 Uiso 1 1 calc R
C9 C 0.41212(18) 0.77051(14) 0.66489(12) 0.0201(3) Uani 1 1 d .
C10 C 0.5704(2) 0.68936(15) 0.65783(14) 0.0271(3) Uani 1 1 d .
H10 H 0.6046 0.6403 0.7231 0.033 Uiso 1 1 calc R
C11 C 0.6776(2) 0.67975(17) 0.55715(15) 0.0335(4) Uani 1 1 d .
H11 H 0.7846 0.6245 0.5540 0.040 Uiso 1 1 calc R
C12 C 0.6298(2) 0.75020(17) 0.46075(15) 0.0326(4) Uani 1 1 d .
H12 H 0.7037 0.7432 0.3917 0.039 Uiso 1 1 calc R
C13 C 0.4736(2) 0.83083(17) 0.46569(15) 0.0335(4) Uani 1 1 d .
H13 H 0.4397 0.8784 0.3995 0.040 Uiso 1 1 calc R
C14 C 0.3668(2) 0.84213(16) 0.56711(14) 0.0267(3) Uani 1 1 d .
H14 H 0.2611 0.8994 0.5704 0.032 Uiso 1 1 calc R
C15 C 0.1113(2) 0.68172(18) 0.35997(15) 0.0347(4) Uani 1 1 d .
F1 F 0.26517(17) 0.65231(16) 0.38534(12) 0.0700(4) Uani 1 1 d .
F2 F 0.04177(14) 0.59595(10) 0.40816(9) 0.0424(3) Uani 1 1 d .
F3 F 0.0332(2) 0.79084(12) 0.41274(11) 0.0652(4) Uani 1 1 d .
N1 N 0.00946(16) 0.73353(13) 0.71140(11) 0.0254(3) Uani 1 1 d .
N2 N 0.14439(16) 0.66852(12) 0.77795(11) 0.0221(3) Uani 1 1 d .
N3 N 0.47308(15) 0.85586(12) 0.95118(11) 0.0229(3) Uani 1 1 d .
N4 N 0.34126(15) 0.92238(11) 0.88229(10) 0.0186(3) Uani 1 1 d .
O1 O 0.09281(12) 0.89724(10) 0.78559(9) 0.0221(2) Uani 1 1 d .
O2 O 0.35615(13) 0.69824(9) 0.90753(9) 0.0209(2) Uani 1 1 d .
O3 O -0.07466(19) 0.71233(16) 0.19345(13) 0.0552(4) Uani 1 1 d .
O4 O 0.1735(2) 0.78558(13) 0.16620(13) 0.0584(5) Uani 1 1 d .
O5 O 0.19316(17) 0.56316(12) 0.16428(11) 0.0401(3) Uani 1 1 d .
S1 S 0.09933(6) 0.68671(4) 0.20260(3) 0.03063(12) Uani 1 1 d .

loop_
_atom_site_aniso_label
_atom_site_aniso_U_11
_atom_site_aniso_U_22
_atom_site_aniso_U_33
_atom_site_aniso_U_23
_atom_site_aniso_U_13
_atom_site_aniso_U_12
Si1 0.0160(2) 0.0164(2) 0.01915(19) 0.00028(14) -0.00325(14) -0.00422(15)
C1 0.0168(7) 0.0265(8) 0.0244(7) 0.0000(6) -0.0048(6) -0.0057(6)
C2 0.0240(8) 0.0280(9) 0.0401(9) 0.0009(7) -0.0136(7) -0.0029(7)
C3 0.0319(9) 0.0340(9) 0.0316(8) 0.0088(7) -0.0063(7) -0.0183(8)
C4 0.0364(10) 0.0191(8) 0.0379(9) -0.0033(7) -0.0095(7) -0.0071(7)
C5 0.0190(7) 0.0215(8) 0.0211(7) -0.0019(6) -0.0041(6) -0.0036(6)
C6 0.0306(9) 0.0250(8) 0.0342(9) 0.0000(7) -0.0145(7) -0.0013(7)
C7 0.0205(7) 0.0214(8) 0.0263(7) -0.0048(6) -0.0015(6) -0.0019(6)
C8 0.0312(9) 0.0234(8) 0.0279(8) 0.0014(6) -0.0006(6) -0.0142(7)
C9 0.0202(7) 0.0194(7) 0.0211(7) -0.0018(5) -0.0022(6) -0.0057(6)
C10 0.0254(8) 0.0246(8) 0.0274(8) 0.0025(6) -0.0010(6) 0.0001(7)
C11 0.0253(9) 0.0316(9) 0.0370(9) 0.0020(7) 0.0039(7) 0.0016(7)
C12 0.0309(9) 0.0371(10) 0.0274(8) 0.0001(7) 0.0063(7) -0.0080(8)
C13 0.0330(10) 0.0402(10) 0.0257(8) 0.0095(7) -0.0020(7) -0.0072(8)
C14 0.0215(8) 0.0298(9) 0.0270(8) 0.0048(6) -0.0029(6) -0.0031(7)
C15 0.0430(11) 0.0366(10) 0.0283(8) -0.0026(7) 0.0013(7) -0.0192(9)
F1 0.0548(9) 0.1153(13) 0.0550(8) -0.0010(8) -0.0203(7) -0.0436(9)
F2 0.0518(7) 0.0414(6) 0.0350(6) 0.0115(5) 0.0018(5) -0.0166(5)
F3 0.1123(12) 0.0428(7) 0.0389(6) -0.0179(5) 0.0223(7) -0.0288(8)
N1 0.0246(7) 0.0257(7) 0.0289(7) 0.0033(5) -0.0117(5) -0.0086(6)
N2 0.0228(7) 0.0201(6) 0.0257(6) 0.0016(5) -0.0075(5) -0.0079(5)
N3 0.0177(6) 0.0226(7) 0.0281(6) -0.0009(5) -0.0089(5) -0.0025(5)
N4 0.0170(6) 0.0175(6) 0.0213(6) 0.0003(5) -0.0031(5) -0.0040(5)
O1 0.0171(5) 0.0197(5) 0.0299(6) -0.0026(4) -0.0072(4) -0.0037(4)
O2 0.0227(5) 0.0185(5) 0.0232(5) 0.0020(4) -0.0069(4) -0.0069(4)
O3 0.0444(9) 0.0668(10) 0.0474(8) 0.0093(7) -0.0144(7) 0.0018(8)
O4 0.0953(13) 0.0330(7) 0.0446(8) 0.0001(6) 0.0269(8) -0.0258(8)
O5 0.0528(9) 0.0268(7) 0.0362(7) -0.0068(5) 0.0037(6) -0.0051(6)
S1 0.0425(3) 0.0228(2) 0.02392(19) 0.00090(15) 0.00315(17) -0.00623(18)

loop_
_atom_type_symbol
_atom_type_description
_atom_type_scat_dispersion_real
_atom_type_scat_dispersion_imag
_atom_type_scat_source
C C 0.0033 0.0016 'International Tables Vol C Tables 4.2.6.8 and 6.1.1.4'
H H 0.0000 0.0000 'International Tables Vol C Tables 4.2.6.8 and 6.1.1.4'
N N 0.0061 0.0033 'International Tables Vol C Tables 4.2.6.8 and 6.1.1.4'
O O 0.0106 0.0060 'International Tables Vol C Tables 4.2.6.8 and 6.1.1.4'
F F 0.0171 0.0103 'International Tables Vol C Tables 4.2.6.8 and 6.1.1.4'
Si Si 0.0817 0.0704 'International Tables Vol C Tables 4.2.6.8 and 6.1.1.4'
S S 0.1246 0.1234 'International Tables Vol C Tables 4.2.6.8 and 6.1.1.4'

loop_
_geom_angle_atom_site_label_1
_geom_angle_atom_site_label_2
_geom_angle_atom_site_label_3
_geom_angle
O2 Si1 O1 137.05(6)
O2 Si1 C9 112.09(6)
O1 Si1 C9 110.86(6)
O2 Si1 N2 87.54(5)
O1 Si1 N2 83.70(6)
C9 Si1 N2 102.21(6)
O2 Si1 N4 84.15(5)
O1 Si1 N4 88.03(5)
C9 Si1 N4 100.55(6)
N2 Si1 N4 157.24(6)
N1 C1 O1 121.32(13)
N1 C1 C2 122.63(14)
O1 C1 C2 116.05(13)
N3 C5 O2 121.09(13)
N3 C5 C6 123.06(13)
O2 C5 C6 115.85(13)
C10 C9 C14 117.83(14)
C10 C9 Si1 121.26(11)
C14 C9 Si1 120.81(12)
C11 C10 C9 120.90(15)
C10 C11 C12 120.45(16)
C13 C12 C11 119.62(16)
C12 C13 C14 120.07(15)
C13 C14 C9 121.11(15)
F1 C15 F2 106.93(16)
F1 C15 F3 108.33(16)
F2 C15 F3 106.71(15)
F1 C15 S1 111.80(13)
F2 C15 S1 111.05(12)
F3 C15 S1 111.76(13)
C1 N1 N2 107.92(12)
N1 N2 C4 107.17(11)
N1 N2 C3 105.31(12)
C4 N2 C3 109.02(12)
N1 N2 Si1 105.96(9)
C4 N2 Si1 115.44(10)
C3 N2 Si1 113.22(10)
C5 N3 N4 108.60(11)
N3 N4 C8 107.46(11)
N3 N4 C7 105.11(11)
C8 N4 C7 108.04(12)
N3 N4 Si1 105.77(8)
C8 N4 Si1 115.45(9)
C7 N4 Si1 114.27(9)
C1 O1 Si1 112.81(9)
C5 O2 Si1 114.42(9)
O4 S1 O5 114.80(9)
O4 S1 O3 115.37(10)
O5 S1 O3 115.03(10)
O4 S1 C15 103.62(9)
O5 S1 C15 102.28(8)
O3 S1 C15 103.21(9)

loop_
_geom_bond_atom_site_label_1
_geom_bond_atom_site_label_2
_geom_bond_distance
Si1 O2 1.6833(11)
Si1 O1 1.6911(11)
Si1 C9 1.8453(15)
Si1 N2 1.9645(13)
Si1 N4 1.9747(13)
C1 N1 1.276(2)
C1 O1 1.3600(17)
C1 C2 1.482(2)
C3 N2 1.503(2)
C4 N2 1.490(2)
C5 N3 1.279(2)
C5 O2 1.3532(17)
C5 C6 1.477(2)
C7 N4 1.5003(19)
C8 N4 1.4862(19)
C9 C10 1.401(2)
C9 C14 1.402(2)
C10 C11 1.383(2)
C11 C12 1.387(2)
C12 C13 1.386(3)
C13 C14 1.387(2)
C15 F1 1.322(2)
C15 F2 1.329(2)
C15 F3 1.330(2)
C15 S1 1.8256(18)
N1 N2 1.4699(17)
N3 N4 1.4729(16)
O3 S1 1.4417(16)
O4 S1 1.4337(14)
O5 S1 1.4343(13)
